data_9014047
loop_
_publ_author_name
'Schonefeld, P.'

_publ_section_title
;
 Die Struktur des Berylliumsulfat-Tetrahydrates Be S O4 (H2 O)4
 _cod_database_code 1010614
;
_journal_name_full 'Zeitschrift fur Kristallographie'
_journal_page_first 16
_journal_page_last 41
_journal_volume 78
_journal_year 1931
_chemical_formula_sum 'Be O8 S'
_space_group_IT_number 140
_symmetry_space_group_name_Hall '-I 4 2c'
_symmetry_space_group_name_H-M 'I 4/m c m'
_cell_angle_alpha 90
_cell_angle_beta 90
_cell_angle_gamma 90
_cell_length_a 8.02
_cell_length_b 8.02
_cell_length_c 10.75
_cell_formula_units_Z 4
_cell_volume 691.444
_database_code_amcsd 0017496
_exptl_crystal_density_diffrn 1.624
_cod_duplicate_entry 1010614
_cod_original_formula_sum 'S Be O8'
_cod_database_code 9014047
_amcsd_formula_title 'Be H8 O8 S'

loop_
_space_group_symop_operation_xyz
x,y,z
1/2+x,1/2+y,1/2+z
-y,-x,1/2+z
1/2-y,1/2-x,+z
y,x,1/2-z
1/2+y,1/2+x,-z
y,-x,-z
1/2+y,1/2-x,1/2-z
-y,x,z
1/2-y,1/2+x,1/2+z
x,-y,1/2+z
1/2+x,1/2-y,+z
-x,y,1/2-z
1/2-x,1/2+y,-z
x,y,-z
1/2+x,1/2+y,1/2-z
-x,-y,z
1/2-x,1/2-y,1/2+z
y,x,1/2+z
1/2+y,1/2+x,+z
-y,-x,1/2-z
1/2-y,1/2-x,-z
-y,x,-z
1/2-y,1/2+x,1/2-z
y,-x,z
1/2+y,1/2-x,1/2+z
-x,y,1/2+z
1/2-x,1/2+y,+z
x,-y,1/2-z
1/2+x,1/2-y,-z
-x,-y,-z
1/2-x,1/2-y,1/2-z

loop_
_atom_site_label
_atom_site_fract_x
_atom_site_fract_y
_atom_site_fract_z
_atom_site_attached_hydrogens
S1 0.00000 0.00000 0.00000 0
Be1 0.50000 0.00000 0.00000 0
O1 0.12000 0.12000 0.00000 0
O2 0.38000 0.12000 0.16000 2

loop_
_cod_related_entry_id
_cod_related_entry_database
_cod_related_entry_code
1 AMCSD 0017496
